data_4065341
loop_
_publ_author_name
'Takao, Toshiro'
'Obayashi, Nozomi'
'Zhao, Bo'
'Akiyoshi, Kazunori'
'Omori, Hideki'
'Suzuki, Hiroharu'

_publ_section_title
;
 Synthesis and Property of Diruthenium Complexes Containing Bridging
 Cyclic Diene Ligands and the Reaction of Diruthenium Tetrahydrido Complex
 with Benzene Forming a \m-\h2:\h2-Cyclohexadiene Complex via Partial
 Hydrogenation on a Ru2Center
;
_journal_issue 18
_journal_name_full Organometallics
_journal_page_first 5057
_journal_paper_doi 10.1021/om200728e
_journal_volume 30
_journal_year 2011
_chemical_formula_sum 'C27 H42 Ru2'
_chemical_formula_weight 568.75
_chemical_name_systematic
; 
 ? 
;
_space_group_IT_number 14
_symmetry_cell_setting monoclinic
_symmetry_space_group_name_Hall '-P 2ybc'
_symmetry_space_group_name_H-M 'P 1 21/c 1'
_atom_sites_solution_hydrogens geom
_atom_sites_solution_primary direct
_atom_sites_solution_secondary difmap
_audit_creation_method SHELXL-97
_cell_angle_alpha 90.00
_cell_angle_beta 109.657(3)
_cell_angle_gamma 90.00
_cell_formula_units_Z 4
_cell_length_a 8.0533(8)
_cell_length_b 36.216(3)
_cell_length_c 9.1233(10)
_cell_measurement_reflns_used 22008
_cell_measurement_temperature 173(2)
_cell_measurement_theta_max 27.48
_cell_measurement_theta_min 3.13
_cell_volume 2505.8(4)
_computing_cell_refinement PROCESS-AUTO
_computing_data_collection 'PROCESS-AUTO (Rigaku, 1998)'
_computing_data_reduction 'SHELXS-97 (Sheldrick, 1990)'
_computing_molecular_graphics 'ORTEX (P.McArdle, 1995)'
_computing_publication_material SHELXL-97
_computing_structure_refinement 'SHELXL-97 (Sheldrick, 1997)'
_computing_structure_solution SHELXS-97
_diffrn_ambient_temperature 173(2)
_diffrn_detector_area_resol_mean 10
_diffrn_measured_fraction_theta_full 0.990
_diffrn_measured_fraction_theta_max 0.990
_diffrn_measurement_device_type 'Rigaku R-AXIS RAPID Imaging Plate'
_diffrn_measurement_method \w
_diffrn_radiation_monochromator graphite
_diffrn_radiation_source 'Rigaku Rotating Anode Ultrax18'
_diffrn_radiation_type MoK\a
_diffrn_radiation_wavelength 0.71069
_diffrn_reflns_av_R_equivalents 0.0722
_diffrn_reflns_av_sigmaI/netI 0.0725
_diffrn_reflns_limit_h_max 10
_diffrn_reflns_limit_h_min -10
_diffrn_reflns_limit_k_max 46
_diffrn_reflns_limit_k_min -47
_diffrn_reflns_limit_l_max 11
_diffrn_reflns_limit_l_min -11
_diffrn_reflns_number 22008
_diffrn_reflns_theta_full 27.48
_diffrn_reflns_theta_max 27.48
_diffrn_reflns_theta_min 3.13
_exptl_absorpt_coefficient_mu 1.216
_exptl_absorpt_correction_T_max 1.0000
_exptl_absorpt_correction_T_min 0.5840
_exptl_absorpt_correction_type empirical
_exptl_crystal_colour unknown
_exptl_crystal_density_diffrn 1.508
_exptl_crystal_density_meas ?
_exptl_crystal_density_method 'not measured'
_exptl_crystal_description needle
_exptl_crystal_F_000 1168
_exptl_crystal_size_max 0.118
_exptl_crystal_size_mid 0.079
_exptl_crystal_size_min 0.035
_refine_diff_density_max 0.866
_refine_diff_density_min -0.786
_refine_diff_density_rms 0.158
_refine_ls_extinction_method none
_refine_ls_goodness_of_fit_ref 1.081
_refine_ls_hydrogen_treatment mixed
_refine_ls_matrix_type full
_refine_ls_number_parameters 320
_refine_ls_number_reflns 5696
_refine_ls_number_restraints 0
_refine_ls_restrained_S_all 1.081
_refine_ls_R_factor_all 0.0649
_refine_ls_R_factor_gt 0.0354
_refine_ls_shift/su_max 0.024
_refine_ls_shift/su_mean 0.000
_refine_ls_structure_factor_coef Fsqd
_refine_ls_weighting_details 'calc w=1/[\s^2^(Fo^2^)+(0.0205P)^2^+0.4059P] where P=(Fo^2^+2Fc^2^)/3'
_refine_ls_weighting_scheme calc
_refine_ls_wR_factor_gt 0.0660
_refine_ls_wR_factor_ref 0.0843
_reflns_number_gt 4045
_reflns_number_total 5826
_reflns_threshold_expression >2sigma(I)
_cod_data_source_file om200728e_si_001.cif
_cod_data_source_block 11
_cod_depositor_comments
;
The following automatic conversions were performed:

'_symmetry_cell_setting' value 'Monoclinic' changed to 'monoclinic'
according to /home/saulius/struct/CIF-dictionaries/cif_core.dic
dictionary named 'cif_core.dic' version 2.4.1 from
2010-06-29.

'_exptl_absorpt_correction_type' value 'Empirical'
changed to 'empirical' according to
/home/saulius/struct/CIF-dictionaries/cif_core.dic dictionary named
'cif_core.dic' version 2.4.1 from 2010-06-29.

Automatic conversion script
Id: cif_fix_values 1715 2011-07-08 13:25:40Z adriana 

 Adding full bibliography for 4065336--4065341.cif.

The following automatic conversions were performed:

'_exptl_crystal_density_meas' value 'not measured' was changed to '?'
- the value is perceived as not measured.

Automatic conversion script
Id: cif_fix_values 3008 2015-01-20 13:52:24Z robertas 
;
_cod_original_sg_symbol_H-M P21/c
_cod_database_code 4065341

loop_
_symmetry_equiv_pos_as_xyz
'x, y, z'
'x, -y+1/2, z+1/2'
'-x, -y, -z'
'-x, y-1/2, -z-1/2'

loop_
_atom_site_label
_atom_site_type_symbol
_atom_site_fract_x
_atom_site_fract_y
_atom_site_fract_z
_atom_site_U_iso_or_equiv
_atom_site_adp_type
_atom_site_occupancy
_atom_site_symmetry_multiplicity
_atom_site_calc_flag
_atom_site_refinement_flags
Ru1 Ru 0.23880(4) 0.165315(7) 0.34150(3) 0.02526(9) Uani 1 1 d .
Ru2 Ru 0.33670(4) 0.093407(7) 0.30005(4) 0.02849(10) Uani 1 1 d .
C1 C -0.1027(7) 0.12357(15) 0.0308(7) 0.0577(14) Uani 1 1 d .
H1A H -0.227(8) 0.1195(13) -0.017(7) 0.084(18) Uiso 1 1 d .
H1B H -0.089(7) 0.1194(13) 0.145(7) 0.072(16) Uiso 1 1 d .
C2 C -0.0595(7) 0.16307(14) 0.0037(6) 0.0544(13) Uani 1 1 d .
H2A H -0.075(6) 0.1642(11) -0.108(6) 0.049(13) Uiso 1 1 d .
H2B H -0.147(7) 0.1798(13) 0.016(6) 0.071(16) Uiso 1 1 d .
C3 C 0.1197(6) 0.17775(12) 0.0908(5) 0.0433(11) Uani 1 1 d .
H3A H 0.114(5) 0.2045(11) 0.090(5) 0.047(12) Uiso 1 1 d .
C4 C 0.2821(6) 0.16183(11) 0.1110(5) 0.0395(10) Uani 1 1 d .
H4A H 0.386(6) 0.1784(11) 0.120(5) 0.051(13) Uiso 1 1 d .
C5 C 0.3201(6) 0.12352(11) 0.0875(5) 0.0398(10) Uani 1 1 d .
H5A H 0.431(5) 0.1206(10) 0.081(5) 0.035(11) Uiso 1 1 d .
C6 C 0.2003(7) 0.09406(11) 0.0469(5) 0.0446(11) Uani 1 1 d .
H6A H 0.245(5) 0.0759(11) 0.009(5) 0.041(12) Uiso 1 1 d .
C7 C 0.0024(8) 0.09499(14) -0.0216(7) 0.0610(16) Uani 1 1 d .
H7A H -0.023(6) 0.0975(12) -0.137(6) 0.058(14) Uiso 1 1 d .
H7B H -0.039(6) 0.0747(12) -0.001(5) 0.051(14) Uiso 1 1 d .
C8 C 0.0630(5) 0.19176(10) 0.4433(5) 0.0358(9) Uani 1 1 d .
C9 C 0.2036(6) 0.17440(9) 0.5660(5) 0.0339(9) Uani 1 1 d .
C10 C 0.3640(5) 0.19123(10) 0.5685(5) 0.0368(10) Uani 1 1 d .
C11 C 0.3224(5) 0.21938(9) 0.4507(5) 0.0352(9) Uani 1 1 d .
C12 C 0.1374(6) 0.21999(9) 0.3784(5) 0.0361(9) Uani 1 1 d .
C13 C -0.1314(6) 0.18447(14) 0.4058(7) 0.0629(15) Uani 1 1 d .
H13A H -0.1497 0.1583 0.4230 0.094 Uiso 1 1 calc R
H13B H -0.1945 0.1908 0.2968 0.094 Uiso 1 1 calc R
H13C H -0.1763 0.1996 0.4734 0.094 Uiso 1 1 calc R
C14 C 0.1763(8) 0.14738(13) 0.6799(6) 0.0601(14) Uani 1 1 d .
H14A H 0.2909 0.1394 0.7519 0.090 Uiso 1 1 calc R
H14B H 0.1111 0.1259 0.6238 0.090 Uiso 1 1 calc R
H14C H 0.1089 0.1592 0.7387 0.090 Uiso 1 1 calc R
C15 C 0.5454(6) 0.18313(13) 0.6799(6) 0.0589(14) Uani 1 1 d .
H15A H 0.5409 0.1615 0.7428 0.088 Uiso 1 1 calc R
H15B H 0.5887 0.2045 0.7482 0.088 Uiso 1 1 calc R
H15C H 0.6251 0.1782 0.6213 0.088 Uiso 1 1 calc R
C16 C 0.4502(7) 0.24631(12) 0.4185(7) 0.0658(16) Uani 1 1 d .
H16A H 0.5699 0.2362 0.4583 0.099 Uiso 1 1 calc R
H16B H 0.4466 0.2699 0.4702 0.099 Uiso 1 1 calc R
H16C H 0.4169 0.2503 0.3060 0.099 Uiso 1 1 calc R
C17 C 0.0330(8) 0.24873(11) 0.2615(6) 0.0640(15) Uani 1 1 d .
H17A H 0.1062 0.2585 0.2036 0.096 Uiso 1 1 calc R
H17B H -0.0014 0.2689 0.3169 0.096 Uiso 1 1 calc R
H17C H -0.0730 0.2372 0.1888 0.096 Uiso 1 1 calc R
C18 C 0.3370(7) 0.03261(10) 0.2864(7) 0.0607(17) Uani 1 1 d .
C19 C 0.3099(6) 0.04316(11) 0.4270(7) 0.0558(15) Uani 1 1 d .
C20 C 0.4557(6) 0.06271(10) 0.5206(5) 0.0399(10) Uani 1 1 d .
C21 C 0.5771(5) 0.06531(10) 0.4387(5) 0.0378(10) Uani 1 1 d .
C22 C 0.5079(6) 0.04679(11) 0.2942(5) 0.0458(11) Uani 1 1 d .
C23 C 0.2183(10) 0.00806(13) 0.1624(9) 0.135(4) Uani 1 1 d .
H23A H 0.2461 0.0109 0.0663 0.202 Uiso 1 1 calc R
H23B H 0.0951 0.0150 0.1430 0.202 Uiso 1 1 calc R
H23C H 0.2362 -0.0177 0.1970 0.202 Uiso 1 1 calc R
C24 C 0.1528(8) 0.03151(16) 0.4711(10) 0.113(3) Uani 1 1 d .
H24A H 0.0493 0.0290 0.3769 0.169 Uiso 1 1 calc R
H24B H 0.1294 0.0502 0.5394 0.169 Uiso 1 1 calc R
H24C H 0.1778 0.0078 0.5258 0.169 Uiso 1 1 calc R
C25 C 0.4919(9) 0.07458(15) 0.6856(6) 0.0758(18) Uani 1 1 d .
H25A H 0.5726 0.0957 0.7090 0.114 Uiso 1 1 calc R
H25B H 0.5457 0.0541 0.7558 0.114 Uiso 1 1 calc R
H25C H 0.3810 0.0817 0.7001 0.114 Uiso 1 1 calc R
C26 C 0.7568(6) 0.08259(14) 0.5014(7) 0.0658(16) Uani 1 1 d .
H26A H 0.7963 0.0896 0.4147 0.099 Uiso 1 1 calc R
H26B H 0.8401 0.0648 0.5683 0.099 Uiso 1 1 calc R
H26C H 0.7514 0.1046 0.5621 0.099 Uiso 1 1 calc R
C27 C 0.5982(9) 0.04069(18) 0.1780(7) 0.096(2) Uani 1 1 d .
H27A H 0.5106 0.0405 0.0731 0.144 Uiso 1 1 calc R
H27B H 0.6603 0.0170 0.1986 0.144 Uiso 1 1 calc R
H27C H 0.6832 0.0606 0.1860 0.144 Uiso 1 1 calc R
H1 H 0.410(5) 0.1346(9) 0.387(4) 0.030(10) Uiso 1 1 d .
H2 H 0.163(5) 0.1195(9) 0.314(4) 0.033(10) Uiso 1 1 d .

loop_
_atom_site_aniso_label
_atom_site_aniso_U_11
_atom_site_aniso_U_22
_atom_site_aniso_U_33
_atom_site_aniso_U_23
_atom_site_aniso_U_13
_atom_site_aniso_U_12
Ru1 0.03140(17) 0.02310(14) 0.02143(17) 0.00248(11) 0.00909(13) 0.00300(12)
Ru2 0.03249(17) 0.02266(15) 0.02835(19) -0.00162(12) 0.00763(13) 0.00040(12)
C1 0.036(3) 0.087(4) 0.039(3) 0.003(3) -0.002(2) -0.010(2)
C2 0.062(3) 0.058(3) 0.034(3) -0.001(2) 0.003(3) 0.015(3)
C3 0.064(3) 0.039(2) 0.023(2) 0.0050(17) 0.009(2) 0.011(2)
C4 0.056(3) 0.040(2) 0.028(2) 0.0033(17) 0.022(2) -0.004(2)
C5 0.048(3) 0.049(2) 0.028(2) -0.0005(18) 0.019(2) 0.005(2)
C6 0.066(3) 0.033(2) 0.032(3) -0.0070(18) 0.012(2) 0.005(2)
C7 0.075(4) 0.044(3) 0.040(3) 0.001(2) -0.013(3) -0.013(3)
C8 0.035(2) 0.039(2) 0.037(3) -0.0079(17) 0.0169(19) 0.0055(17)
C9 0.051(2) 0.0303(19) 0.026(2) 0.0008(15) 0.0204(19) 0.0059(17)
C10 0.037(2) 0.040(2) 0.030(2) -0.0146(17) 0.0064(18) 0.0111(17)
C11 0.046(2) 0.0248(18) 0.039(3) -0.0058(16) 0.020(2) -0.0030(17)
C12 0.050(2) 0.0278(18) 0.030(2) 0.0032(16) 0.013(2) 0.0114(17)
C13 0.039(3) 0.074(3) 0.076(4) -0.016(3) 0.022(3) 0.006(2)
C14 0.098(4) 0.050(3) 0.049(3) 0.015(2) 0.047(3) 0.017(3)
C15 0.049(3) 0.063(3) 0.048(3) -0.023(2) -0.005(2) 0.018(2)
C16 0.078(4) 0.044(3) 0.092(5) -0.017(3) 0.051(3) -0.021(2)
C17 0.094(4) 0.041(2) 0.050(3) 0.008(2) 0.015(3) 0.030(2)
C18 0.057(3) 0.0183(19) 0.075(4) -0.005(2) -0.020(3) 0.004(2)
C19 0.040(3) 0.029(2) 0.099(5) 0.027(2) 0.024(3) 0.0109(19)
C20 0.044(2) 0.031(2) 0.043(3) 0.0088(17) 0.013(2) 0.0131(18)
C21 0.036(2) 0.0307(19) 0.040(3) 0.0027(17) 0.0027(19) 0.0052(16)
C22 0.057(3) 0.040(2) 0.038(3) -0.0026(18) 0.013(2) 0.020(2)
C23 0.141(6) 0.028(3) 0.141(7) -0.016(3) -0.077(5) 0.003(3)
C24 0.059(4) 0.078(4) 0.207(9) 0.078(5) 0.053(5) 0.009(3)
C25 0.115(5) 0.072(3) 0.043(3) 0.022(3) 0.032(3) 0.052(3)
C26 0.040(3) 0.065(3) 0.082(4) 0.009(3) 0.007(3) 0.003(2)
C27 0.123(6) 0.114(5) 0.056(4) 0.001(3) 0.035(4) 0.068(4)

loop_
_atom_type_symbol
_atom_type_description
_atom_type_scat_dispersion_real
_atom_type_scat_dispersion_imag
_atom_type_scat_source
C C 0.0033 0.0016 'International Tables Vol C Tables 4.2.6.8 and 6.1.1.4'
H H 0.0000 0.0000 'International Tables Vol C Tables 4.2.6.8 and 6.1.1.4'
Ru Ru -1.2594 0.8363 'International Tables Vol C Tables 4.2.6.8 and 6.1.1.4'

loop_
_geom_angle_atom_site_label_1
_geom_angle_atom_site_label_2
_geom_angle_atom_site_label_3
_geom_angle
C8 Ru1 C9 38.73(15)
C8 Ru1 C10 64.05(15)
C9 Ru1 C10 37.95(15)
C8 Ru1 C11 63.58(15)
C9 Ru1 C11 63.72(14)
C10 Ru1 C11 38.25(15)
C8 Ru1 C3 103.63(17)
C9 Ru1 C3 142.36(16)
C10 Ru1 C3 142.61(15)
C11 Ru1 C3 104.36(16)
C8 Ru1 C12 37.66(15)
C9 Ru1 C12 63.32(14)
C10 Ru1 C12 63.08(14)
C11 Ru1 C12 37.36(15)
C3 Ru1 C12 85.48(15)
C8 Ru1 C4 139.24(16)
C9 Ru1 C4 174.40(14)
C10 Ru1 C4 137.98(17)
C11 Ru1 C4 110.74(15)
C3 Ru1 C4 36.18(16)
C12 Ru1 C4 112.00(15)
C8 Ru1 Ru2 136.86(10)
C9 Ru1 Ru2 113.60(9)
C10 Ru1 Ru2 117.96(10)
C11 Ru1 Ru2 146.91(11)
C3 Ru1 Ru2 95.41(11)
C12 Ru1 Ru2 174.20(11)
C4 Ru1 Ru2 71.34(10)
C21 Ru2 C5 121.66(17)
C21 Ru2 C22 37.82(15)
C5 Ru2 C22 102.33(17)
C21 Ru2 C6 130.38(17)
C5 Ru2 C6 37.27(16)
C22 Ru2 C6 94.52(17)
C21 Ru2 C18 63.15(15)
C5 Ru2 C18 116.6(2)
C22 Ru2 C18 38.46(18)
C6 Ru2 C18 87.76(18)
C21 Ru2 C19 62.25(16)
C5 Ru2 C19 152.7(2)
C22 Ru2 C19 63.32(18)
C6 Ru2 C19 117.25(19)
C18 Ru2 C19 37.7(2)
C21 Ru2 C20 37.70(16)
C5 Ru2 C20 158.98(17)
C22 Ru2 C20 63.38(16)
C6 Ru2 C20 150.49(15)
C18 Ru2 C20 62.73(18)
C19 Ru2 C20 36.68(17)
C21 Ru2 Ru1 126.57(10)
C5 Ru2 Ru1 73.66(11)
C22 Ru2 Ru1 158.95(13)
C6 Ru2 Ru1 93.93(11)
C18 Ru2 Ru1 161.36(17)
C19 Ru2 Ru1 128.18(15)
C20 Ru2 Ru1 113.70(11)
C7 C1 C2 114.4(5)
C3 C2 C1 119.0(4)
C4 C3 C2 128.6(4)
C4 C3 Ru1 73.5(3)
C2 C3 Ru1 119.0(3)
C3 C4 C5 128.0(4)
C3 C4 Ru1 70.4(3)
C5 C4 Ru1 107.4(3)
C6 C5 C4 127.3(4)
C6 C5 Ru2 71.7(3)
C4 C5 Ru2 107.4(3)
C5 C6 C7 129.2(4)
C5 C6 Ru2 71.0(3)
C7 C6 Ru2 121.4(4)
C6 C7 C1 120.7(4)
C12 C8 C9 108.0(3)
C12 C8 C13 125.9(4)
C9 C8 C13 125.7(4)
C12 C8 Ru1 73.1(2)
C9 C8 Ru1 71.5(2)
C13 C8 Ru1 127.2(3)
C10 C9 C8 107.3(3)
C10 C9 C14 127.9(4)
C8 C9 C14 124.3(4)
C10 C9 Ru1 71.1(2)
C8 C9 Ru1 69.7(2)
C14 C9 Ru1 130.4(3)
C9 C10 C11 108.1(3)
C9 C10 C15 126.8(4)
C11 C10 C15 125.0(4)
C9 C10 Ru1 71.0(2)
C11 C10 Ru1 71.3(2)
C15 C10 Ru1 126.2(3)
C12 C11 C10 107.7(3)
C12 C11 C16 125.3(4)
C10 C11 C16 126.8(4)
C12 C11 Ru1 71.8(2)
C10 C11 Ru1 70.5(2)
C16 C11 Ru1 127.5(3)
C11 C12 C8 108.8(3)
C11 C12 C17 125.8(4)
C8 C12 C17 125.1(4)
C11 C12 Ru1 70.8(2)
C8 C12 Ru1 69.3(2)
C17 C12 Ru1 130.5(3)
C19 C18 C22 107.0(4)
C19 C18 C23 125.8(6)
C22 C18 C23 126.9(6)
C19 C18 Ru2 71.2(2)
C22 C18 Ru2 70.3(2)
C23 C18 Ru2 128.4(3)
C20 C19 C18 109.6(4)
C20 C19 C24 126.0(6)
C18 C19 C24 124.1(6)
C20 C19 Ru2 72.0(2)
C18 C19 Ru2 71.1(3)
C24 C19 Ru2 127.5(3)
C19 C20 C21 107.4(4)
C19 C20 C25 127.0(5)
C21 C20 C25 125.1(4)
C19 C20 Ru2 71.3(3)
C21 C20 Ru2 69.7(2)
C25 C20 Ru2 130.4(3)
C22 C21 C20 109.5(4)
C22 C21 C26 125.4(5)
C20 C21 C26 125.0(4)
C22 C21 Ru2 71.7(2)
C20 C21 Ru2 72.6(2)
C26 C21 Ru2 125.6(3)
C21 C22 C18 106.5(4)
C21 C22 C27 126.8(5)
C18 C22 C27 126.5(5)
C21 C22 Ru2 70.5(2)
C18 C22 Ru2 71.3(2)
C27 C22 Ru2 126.4(3)

loop_
_geom_bond_atom_site_label_1
_geom_bond_atom_site_label_2
_geom_bond_distance
Ru1 C8 2.161(4)
Ru1 C9 2.185(4)
Ru1 C10 2.187(4)
Ru1 C11 2.198(3)
Ru1 C3 2.209(4)
Ru1 C12 2.210(4)
Ru1 C4 2.248(4)
Ru1 Ru2 2.7834(4)
Ru2 C21 2.176(4)
Ru2 C5 2.189(4)
Ru2 C22 2.192(4)
Ru2 C6 2.199(5)
Ru2 C18 2.206(4)
Ru2 C19 2.206(4)
Ru2 C20 2.215(4)
C1 C7 1.512(8)
C1 C2 1.512(7)
C2 C3 1.492(7)
C3 C4 1.384(6)
C4 C5 1.452(6)
C5 C6 1.402(6)
C6 C7 1.504(7)
C8 C12 1.412(6)
C8 C9 1.441(5)
C8 C13 1.510(6)
C9 C10 1.421(6)
C9 C14 1.497(6)
C10 C11 1.437(6)
C10 C15 1.502(6)
C11 C12 1.412(6)
C11 C16 1.517(6)
C12 C17 1.525(5)
C18 C19 1.424(8)
C18 C22 1.448(7)
C18 C23 1.502(6)
C19 C20 1.391(6)
C19 C24 1.511(7)
C20 C21 1.419(6)
C20 C25 1.497(7)
C21 C22 1.416(6)
C21 C26 1.502(6)
C22 C27 1.490(7)

loop_
_geom_torsion_atom_site_label_1
_geom_torsion_atom_site_label_2
_geom_torsion_atom_site_label_3
_geom_torsion_atom_site_label_4
_geom_torsion
C8 Ru1 Ru2 C21 -101.1(2)
C9 Ru1 Ru2 C21 -62.29(19)
C10 Ru1 Ru2 C21 -20.2(2)
C11 Ru1 Ru2 C21 15.3(3)
C3 Ru1 Ru2 C21 142.3(2)
C12 Ru1 Ru2 C21 -119.1(11)
C4 Ru1 Ru2 C21 114.9(2)
C8 Ru1 Ru2 C5 141.2(2)
C9 Ru1 Ru2 C5 -179.91(18)
C10 Ru1 Ru2 C5 -137.84(19)
C11 Ru1 Ru2 C5 -102.3(2)
C3 Ru1 Ru2 C5 24.68(18)
C12 Ru1 Ru2 C5 123.3(11)
C4 Ru1 Ru2 C5 -2.73(18)
C8 Ru1 Ru2 C22 -136.9(4)
C9 Ru1 Ru2 C22 -98.1(4)
C10 Ru1 Ru2 C22 -56.0(4)
C11 Ru1 Ru2 C22 -20.5(4)
C3 Ru1 Ru2 C22 106.5(4)
C12 Ru1 Ru2 C22 -154.9(11)
C4 Ru1 Ru2 C22 79.1(4)
C8 Ru1 Ru2 C6 109.6(2)
C9 Ru1 Ru2 C6 148.45(19)
C10 Ru1 Ru2 C6 -169.48(19)
C11 Ru1 Ru2 C6 -133.9(2)
C3 Ru1 Ru2 C6 -6.96(19)
C12 Ru1 Ru2 C6 91.6(11)
C4 Ru1 Ru2 C6 -34.37(19)
C8 Ru1 Ru2 C18 15.0(5)
C9 Ru1 Ru2 C18 53.8(4)
C10 Ru1 Ru2 C18 95.9(4)
C11 Ru1 Ru2 C18 131.4(5)
C3 Ru1 Ru2 C18 -101.6(4)
C12 Ru1 Ru2 C18 -3.0(11)
C4 Ru1 Ru2 C18 -129.0(4)
C8 Ru1 Ru2 C19 -20.0(2)
C9 Ru1 Ru2 C19 18.8(2)
C10 Ru1 Ru2 C19 60.9(2)
C11 Ru1 Ru2 C19 96.4(3)
C3 Ru1 Ru2 C19 -136.6(2)
C12 Ru1 Ru2 C19 -38.0(11)
C4 Ru1 Ru2 C19 -164.0(2)
C8 Ru1 Ru2 C20 -59.7(2)
C9 Ru1 Ru2 C20 -20.90(18)
C10 Ru1 Ru2 C20 21.17(18)
C11 Ru1 Ru2 C20 56.7(2)
C3 Ru1 Ru2 C20 -176.31(18)
C12 Ru1 Ru2 C20 -77.7(11)
C4 Ru1 Ru2 C20 156.28(18)
C7 C1 C2 C3 -65.4(7)
C1 C2 C3 C4 47.7(8)
C1 C2 C3 Ru1 -43.8(6)
C8 Ru1 C3 C4 171.4(2)
C9 Ru1 C3 C4 171.0(2)
C10 Ru1 C3 C4 106.5(3)
C11 Ru1 C3 C4 105.6(3)
C12 Ru1 C3 C4 138.1(3)
Ru2 Ru1 C3 C4 -47.6(2)
C8 Ru1 C3 C2 -63.2(4)
C9 Ru1 C3 C2 -63.6(4)
C10 Ru1 C3 C2 -128.1(4)
C11 Ru1 C3 C2 -128.9(3)
C12 Ru1 C3 C2 -96.4(4)
C4 Ru1 C3 C2 125.5(5)
Ru2 Ru1 C3 C2 77.8(3)
C2 C3 C4 C5 -17.0(8)
Ru1 C3 C4 C5 97.1(4)
C2 C3 C4 Ru1 -114.1(5)
C8 Ru1 C4 C3 -12.9(4)
C9 Ru1 C4 C3 -78.5(17)
C10 Ru1 C4 C3 -119.5(3)
C11 Ru1 C4 C3 -86.1(3)
C12 Ru1 C4 C3 -45.9(3)
Ru2 Ru1 C4 C3 129.1(3)
C8 Ru1 C4 C5 -137.8(3)
C9 Ru1 C4 C5 156.6(15)
C10 Ru1 C4 C5 115.5(3)
C11 Ru1 C4 C5 149.0(3)
C3 Ru1 C4 C5 -124.9(4)
C12 Ru1 C4 C5 -170.8(3)
Ru2 Ru1 C4 C5 4.1(3)
C3 C4 C5 C6 -3.6(8)
Ru1 C4 C5 C6 74.7(5)
C3 C4 C5 Ru2 -83.6(5)
Ru1 C4 C5 Ru2 -5.2(3)
C21 Ru2 C5 C6 116.5(3)
C22 Ru2 C5 C6 81.1(3)
C18 Ru2 C5 C6 43.0(3)
C19 Ru2 C5 C6 26.4(5)
C20 Ru2 C5 C6 125.9(4)
Ru1 Ru2 C5 C6 -120.2(3)
C21 Ru2 C5 C4 -119.1(3)
C22 Ru2 C5 C4 -154.5(3)
C6 Ru2 C5 C4 124.4(5)
C18 Ru2 C5 C4 167.4(3)
C19 Ru2 C5 C4 150.8(3)
C20 Ru2 C5 C4 -109.7(5)
Ru1 Ru2 C5 C4 4.2(3)
C4 C5 C6 C7 17.3(8)
Ru2 C5 C6 C7 115.5(6)
C4 C5 C6 Ru2 -98.3(4)
C21 Ru2 C6 C5 -91.2(3)
C22 Ru2 C6 C5 -104.5(3)
C18 Ru2 C6 C5 -142.4(3)
C19 Ru2 C6 C5 -166.7(3)
C20 Ru2 C6 C5 -143.9(3)
Ru1 Ru2 C6 C5 56.2(3)
C21 Ru2 C6 C7 143.9(3)
C5 Ru2 C6 C7 -124.9(5)
C22 Ru2 C6 C7 130.6(4)
C18 Ru2 C6 C7 92.7(4)
C19 Ru2 C6 C7 68.4(4)
C20 Ru2 C6 C7 91.2(5)
Ru1 Ru2 C6 C7 -68.7(3)
C5 C6 C7 C1 -38.8(9)
Ru2 C6 C7 C1 51.5(6)
C2 C1 C7 C6 60.0(7)
C9 Ru1 C8 C12 116.2(3)
C10 Ru1 C8 C12 78.8(2)
C11 Ru1 C8 C12 36.0(2)
C3 Ru1 C8 C12 -63.5(3)
C4 Ru1 C8 C12 -55.7(3)
Ru2 Ru1 C8 C12 -177.07(18)
C10 Ru1 C8 C9 -37.3(2)
C11 Ru1 C8 C9 -80.2(2)
C3 Ru1 C8 C9 -179.6(2)
C12 Ru1 C8 C9 -116.2(3)
C4 Ru1 C8 C9 -171.8(2)
Ru2 Ru1 C8 C9 66.7(3)
C9 Ru1 C8 C13 -121.3(5)
C10 Ru1 C8 C13 -158.6(5)
C11 Ru1 C8 C13 158.6(5)
C3 Ru1 C8 C13 59.1(4)
C12 Ru1 C8 C13 122.5(5)
C4 Ru1 C8 C13 66.9(5)
Ru2 Ru1 C8 C13 -54.5(5)
C12 C8 C9 C10 -3.0(4)
C13 C8 C9 C10 -175.5(4)
Ru1 C8 C9 C10 61.5(3)
C12 C8 C9 C14 169.7(4)
C13 C8 C9 C14 -2.7(6)
Ru1 C8 C9 C14 -125.8(4)
C12 C8 C9 Ru1 -64.5(3)
C13 C8 C9 Ru1 123.0(4)
C8 Ru1 C9 C10 -117.5(3)
C11 Ru1 C9 C10 -37.7(2)
C3 Ru1 C9 C10 -116.9(3)
C12 Ru1 C9 C10 -79.7(2)
C4 Ru1 C9 C10 -45.7(17)
Ru2 Ru1 C9 C10 105.78(19)
C10 Ru1 C9 C8 117.5(3)
C11 Ru1 C9 C8 79.8(2)
C3 Ru1 C9 C8 0.6(4)
C12 Ru1 C9 C8 37.8(2)
C4 Ru1 C9 C8 71.8(17)
Ru2 Ru1 C9 C8 -136.72(19)
C8 Ru1 C9 C14 118.4(5)
C10 Ru1 C9 C14 -124.1(5)
C11 Ru1 C9 C14 -161.9(5)
C3 Ru1 C9 C14 118.9(4)
C12 Ru1 C9 C14 156.2(5)
C4 Ru1 C9 C14 -169.8(15)
Ru2 Ru1 C9 C14 -18.3(5)
C8 C9 C10 C11 1.4(4)
C14 C9 C10 C11 -171.0(4)
Ru1 C9 C10 C11 62.0(3)
C8 C9 C10 C15 177.9(4)
C14 C9 C10 C15 5.5(6)
Ru1 C9 C10 C15 -121.5(4)
C8 C9 C10 Ru1 -60.6(3)
C14 C9 C10 Ru1 127.0(4)
C8 Ru1 C10 C9 38.1(2)
C11 Ru1 C10 C9 117.6(3)
C3 Ru1 C10 C9 116.3(3)
C12 Ru1 C10 C9 80.3(2)
C4 Ru1 C10 C9 174.0(2)
Ru2 Ru1 C10 C9 -93.2(2)
C8 Ru1 C10 C11 -79.5(2)
C9 Ru1 C10 C11 -117.6(3)
C3 Ru1 C10 C11 -1.3(4)
C12 Ru1 C10 C11 -37.3(2)
C4 Ru1 C10 C11 56.4(3)
Ru2 Ru1 C10 C11 149.16(19)
C8 Ru1 C10 C15 160.3(5)
C9 Ru1 C10 C15 122.2(5)
C11 Ru1 C10 C15 -120.2(5)
C3 Ru1 C10 C15 -121.5(4)
C12 Ru1 C10 C15 -157.5(5)
C4 Ru1 C10 C15 -63.8(5)
Ru2 Ru1 C10 C15 29.0(5)
C9 C10 C11 C12 0.8(4)
C15 C10 C11 C12 -175.8(4)
Ru1 C10 C11 C12 62.5(3)
C9 C10 C11 C16 175.4(4)
C15 C10 C11 C16 -1.2(6)
Ru1 C10 C11 C16 -122.8(4)
C9 C10 C11 Ru1 -61.8(3)
C15 C10 C11 Ru1 121.6(4)
C8 Ru1 C11 C12 -36.3(2)
C9 Ru1 C11 C12 -79.7(3)
C10 Ru1 C11 C12 -117.2(3)
C3 Ru1 C11 C12 62.0(3)
C4 Ru1 C11 C12 99.4(3)
Ru2 Ru1 C11 C12 -173.17(19)
C8 Ru1 C11 C10 80.9(3)
C9 Ru1 C11 C10 37.4(2)
C3 Ru1 C11 C10 179.2(2)
C12 Ru1 C11 C10 117.2(3)
C4 Ru1 C11 C10 -143.4(2)
Ru2 Ru1 C11 C10 -56.0(3)
C8 Ru1 C11 C16 -157.3(5)
C9 Ru1 C11 C16 159.3(5)
C10 Ru1 C11 C16 121.9(5)
C3 Ru1 C11 C16 -58.9(4)
C12 Ru1 C11 C16 -120.9(5)
C4 Ru1 C11 C16 -21.5(4)
Ru2 Ru1 C11 C16 65.9(5)
C10 C11 C12 C8 -2.6(4)
C16 C11 C12 C8 -177.4(4)
Ru1 C11 C12 C8 59.0(3)
C10 C11 C12 C17 171.6(4)
C16 C11 C12 C17 -3.1(7)
Ru1 C11 C12 C17 -126.7(4)
C10 C11 C12 Ru1 -61.7(3)
C16 C11 C12 Ru1 123.6(4)
C9 C8 C12 C11 3.5(4)
C13 C8 C12 C11 175.9(4)
Ru1 C8 C12 C11 -60.0(3)
C9 C8 C12 C17 -170.8(4)
C13 C8 C12 C17 1.6(7)
Ru1 C8 C12 C17 125.7(4)
C9 C8 C12 Ru1 63.5(3)
C13 C8 C12 Ru1 -124.1(4)
C8 Ru1 C12 C11 119.8(3)
C9 Ru1 C12 C11 80.9(3)
C10 Ru1 C12 C11 38.2(2)
C3 Ru1 C12 C11 -120.9(3)
C4 Ru1 C12 C11 -95.7(3)
Ru2 Ru1 C12 C11 140.0(10)
C9 Ru1 C12 C8 -38.9(2)
C10 Ru1 C12 C8 -81.6(3)
C11 Ru1 C12 C8 -119.8(3)
C3 Ru1 C12 C8 119.3(3)
C4 Ru1 C12 C8 144.5(2)
Ru2 Ru1 C12 C8 20.2(12)
C8 Ru1 C12 C17 -119.1(5)
C9 Ru1 C12 C17 -158.0(5)
C10 Ru1 C12 C17 159.3(5)
C11 Ru1 C12 C17 121.1(5)
C3 Ru1 C12 C17 0.2(4)
C4 Ru1 C12 C17 25.4(5)
Ru2 Ru1 C12 C17 -98.9(11)
C21 Ru2 C18 C19 78.6(3)
C5 Ru2 C18 C19 -167.6(3)
C22 Ru2 C18 C19 116.7(4)
C6 Ru2 C18 C19 -143.2(3)
C20 Ru2 C18 C19 36.0(3)
Ru1 Ru2 C18 C19 -47.5(5)
C21 Ru2 C18 C22 -38.2(3)
C5 Ru2 C18 C22 75.7(3)
C6 Ru2 C18 C22 100.1(3)
C19 Ru2 C18 C22 -116.7(4)
C20 Ru2 C18 C22 -80.7(3)
Ru1 Ru2 C18 C22 -164.2(3)
C21 Ru2 C18 C23 -160.2(8)
C5 Ru2 C18 C23 -46.3(7)
C22 Ru2 C18 C23 -122.0(8)
C6 Ru2 C18 C23 -21.9(7)
C19 Ru2 C18 C23 121.3(8)
C20 Ru2 C18 C23 157.3(8)
Ru1 Ru2 C18 C23 73.8(9)
C22 C18 C19 C20 -0.5(5)
C23 C18 C19 C20 173.7(4)
Ru2 C18 C19 C20 -62.1(3)
C22 C18 C19 C24 -175.4(4)
C23 C18 C19 C24 -1.2(7)
Ru2 C18 C19 C24 123.1(4)
C22 C18 C19 Ru2 61.5(3)
C23 C18 C19 Ru2 -124.3(5)
C21 Ru2 C19 C20 37.8(3)
C5 Ru2 C19 C20 143.7(4)
C22 Ru2 C19 C20 80.5(3)
C6 Ru2 C19 C20 161.3(3)
C18 Ru2 C19 C20 119.0(4)
Ru1 Ru2 C19 C20 -78.5(3)
C21 Ru2 C19 C18 -81.2(3)
C5 Ru2 C19 C18 24.7(5)
C22 Ru2 C19 C18 -38.4(3)
C6 Ru2 C19 C18 42.4(3)
C20 Ru2 C19 C18 -119.0(4)
Ru1 Ru2 C19 C18 162.6(2)
C21 Ru2 C19 C24 159.8(7)
C5 Ru2 C19 C24 -94.3(7)
C22 Ru2 C19 C24 -157.5(7)
C6 Ru2 C19 C24 -76.6(7)
C18 Ru2 C19 C24 -119.0(7)
C20 Ru2 C19 C24 122.0(7)
Ru1 Ru2 C19 C24 43.5(7)
C18 C19 C20 C21 0.9(4)
C24 C19 C20 C21 175.7(4)
Ru2 C19 C20 C21 -60.6(3)
C18 C19 C20 C25 -171.5(4)
C24 C19 C20 C25 3.3(6)
Ru2 C19 C20 C25 127.0(4)
C18 C19 C20 Ru2 61.5(3)
C24 C19 C20 Ru2 -123.7(4)
C21 Ru2 C20 C19 -117.5(4)
C5 Ru2 C20 C19 -130.7(4)
C22 Ru2 C20 C19 -80.3(3)
C6 Ru2 C20 C19 -35.3(5)
C18 Ru2 C20 C19 -37.0(3)
Ru1 Ru2 C20 C19 122.7(3)
C5 Ru2 C20 C21 -13.1(5)
C22 Ru2 C20 C21 37.2(2)
C6 Ru2 C20 C21 82.2(4)
C18 Ru2 C20 C21 80.6(3)
C19 Ru2 C20 C21 117.5(4)
Ru1 Ru2 C20 C21 -119.7(2)
C21 Ru2 C20 C25 119.3(6)
C5 Ru2 C20 C25 106.2(6)
C22 Ru2 C20 C25 156.5(6)
C6 Ru2 C20 C25 -158.4(5)
C18 Ru2 C20 C25 -160.1(6)
C19 Ru2 C20 C25 -123.1(6)
Ru1 Ru2 C20 C25 -0.4(5)
C19 C20 C21 C22 -0.9(4)
C25 C20 C21 C22 171.7(4)
Ru2 C20 C21 C22 -62.6(3)
C19 C20 C21 C26 -176.7(4)
C25 C20 C21 C26 -4.1(6)
Ru2 C20 C21 C26 121.6(4)
C19 C20 C21 Ru2 61.7(3)
C25 C20 C21 Ru2 -125.7(4)
C5 Ru2 C21 C22 -67.3(3)
C6 Ru2 C21 C22 -22.0(4)
C18 Ru2 C21 C22 38.8(3)
C19 Ru2 C21 C22 81.4(3)
C20 Ru2 C21 C22 118.2(4)
Ru1 Ru2 C21 C22 -160.0(2)
C5 Ru2 C21 C20 174.5(2)
C22 Ru2 C21 C20 -118.2(4)
C6 Ru2 C21 C20 -140.1(3)
C18 Ru2 C21 C20 -79.4(3)
C19 Ru2 C21 C20 -36.8(3)
Ru1 Ru2 C21 C20 81.9(2)
C5 Ru2 C21 C26 53.5(5)
C22 Ru2 C21 C26 120.9(6)
C6 Ru2 C21 C26 98.9(5)
C18 Ru2 C21 C26 159.7(5)
C19 Ru2 C21 C26 -157.7(5)
C20 Ru2 C21 C26 -121.0(5)
Ru1 Ru2 C21 C26 -39.1(5)
C20 C21 C22 C18 0.6(4)
C26 C21 C22 C18 176.3(4)
Ru2 C21 C22 C18 -62.6(3)
C20 C21 C22 C27 -175.4(4)
C26 C21 C22 C27 0.3(7)
Ru2 C21 C22 C27 121.4(5)
C20 C21 C22 Ru2 63.2(3)
C26 C21 C22 Ru2 -121.1(4)
C19 C18 C22 C21 0.0(4)
C23 C18 C22 C21 -174.2(4)
Ru2 C18 C22 C21 62.1(3)
C19 C18 C22 C27 176.0(4)
C23 C18 C22 C27 1.8(7)
Ru2 C18 C22 C27 -121.9(5)
C19 C18 C22 Ru2 -62.1(3)
C23 C18 C22 Ru2 123.7(5)
C5 Ru2 C22 C21 126.5(3)
C6 Ru2 C22 C21 163.4(3)
C18 Ru2 C22 C21 -116.0(4)
C19 Ru2 C22 C21 -78.3(3)
C20 Ru2 C22 C21 -37.1(3)
Ru1 Ru2 C22 C21 50.0(5)
C21 Ru2 C22 C18 116.0(4)
C5 Ru2 C22 C18 -117.5(3)
C6 Ru2 C22 C18 -80.7(3)
C19 Ru2 C22 C18 37.7(3)
C20 Ru2 C22 C18 78.9(3)
Ru1 Ru2 C22 C18 166.0(3)
C21 Ru2 C22 C27 -121.9(6)
C5 Ru2 C22 C27 4.6(5)
C6 Ru2 C22 C27 41.4(5)
C18 Ru2 C22 C27 122.1(6)
C19 Ru2 C22 C27 159.8(6)
C20 Ru2 C22 C27 -159.0(5)
Ru1 Ru2 C22 C27 -71.9(6)
